data_2244037
loop_
_publ_author_name
'Pearson, Wayne H.'
'Urban, Joseph J.'
'MacArthur, Amy H. Roy'
'Lin, Shirley'
'Cabrera, Dylan W. L.'

_publ_section_title
;
 Crystal structures of <i>N</i>-[4-(trifluoromethyl)phenyl]benzamide and
 <i>N</i>-(4-methoxyphenyl)benzamide at 173K: a study of the energetics of
 conformational changes due to crystal packing
;
_journal_coeditor_code WM5620
_journal_issue 3
_journal_name_full 'Acta Crystallographica Section E'
_journal_page_first
;
;
_journal_paper_doi 10.1107/S2056989022000950
_journal_volume 78
_journal_year 2022
_chemical_formula_iupac 'C14 H13 N O2'
_chemical_formula_moiety 'C14 H13 N O2'
_chemical_formula_sum 'C14 H13 N O2'
_chemical_formula_weight 227.25
_chemical_melting_point_gt 424
_chemical_melting_point_lt 425
_chemical_name_systematic
;
<i>N</i>-(4-Methoxyphenyl)benzamide
;
_space_group_crystal_system monoclinic
_space_group_IT_number 14
_space_group_name_Hall '-P 2ybc'
_space_group_name_H-M_alt 'P 1 21/c 1'
_atom_sites_solution_hydrogens direct
_atom_sites_solution_primary direct
_audit_creation_method SHELXL-2018/3
_cell_angle_alpha 90
_cell_angle_beta 97.594(2)
_cell_angle_gamma 90
_cell_formula_units_Z 4
_cell_length_a 26.7830(15)
_cell_length_b 5.2477(3)
_cell_length_c 8.1343(5)
_cell_measurement_reflns_used 5514
_cell_measurement_temperature 173(2)
_cell_measurement_theta_max 25.990
_cell_measurement_theta_min 3.069
_cell_volume 1133.24(11)
_computing_cell_refinement
;
SAINT (Bruker, 2018)
;
_computing_data_collection
;
APEX3 (Bruker, 2018)
;
_computing_data_reduction
;
SAINT (Bruker, 2018)
;
_computing_molecular_graphics
;
Mercury (Macrae <i>et al.</i>, 2020) and <i>CrystalExplorer17</i>
Spackman <i>et al</i>, 2021)
;
_computing_publication_material
;
publCIF (Westrip, 2010)
;
_computing_structure_refinement
;
WinGX (Farrugia, 2012), SHELXL (Sheldrick, 2015b)
;
_computing_structure_solution
;
SHELXT (Sheldrick, 2015a)
;
_diffrn_ambient_temperature 173(2)
_diffrn_detector_area_resol_mean 8.53
_diffrn_measured_fraction_theta_full 0.999
_diffrn_measured_fraction_theta_max 0.998
_diffrn_measurement_device_type 'Bruker APEXII CCD'
_diffrn_measurement_method 'rotating crystal'
_diffrn_radiation_type MoK\a
_diffrn_radiation_wavelength 0.71073
_diffrn_reflns_av_R_equivalents 0.1058
_diffrn_reflns_av_unetI/netI 0.0462
_diffrn_reflns_limit_h_max 33
_diffrn_reflns_limit_h_min -33
_diffrn_reflns_limit_k_max 6
_diffrn_reflns_limit_k_min -6
_diffrn_reflns_limit_l_max 10
_diffrn_reflns_limit_l_min -10
_diffrn_reflns_number 36318
_diffrn_reflns_theta_full 25.242
_diffrn_reflns_theta_max 26.438
_diffrn_reflns_theta_min 1.534
_diffrn_source 'sealed X-ray tube'
_exptl_absorpt_coefficient_mu 0.090
_exptl_absorpt_correction_T_max 1
_exptl_absorpt_correction_T_min 0.5179
_exptl_absorpt_correction_type multi-scan
_exptl_absorpt_process_details
;
(<i>SADABS</i>; Bruker, 2018)
;
_exptl_crystal_colour colourless
_exptl_crystal_density_diffrn 1.332
_exptl_crystal_density_meas 1.29(2)
_exptl_crystal_density_method 'flotation in aqueous KI'
_exptl_crystal_description 'regular parallelpiped'
_exptl_crystal_F_000 480
_exptl_crystal_size_max 0.698
_exptl_crystal_size_mid 0.259
_exptl_crystal_size_min 0.077
_refine_diff_density_max 0.198
_refine_diff_density_min -0.191
_refine_ls_extinction_coef 0.0099(18)
_refine_ls_extinction_expression Fc^*^=kFc[1+0.001xFc^2^\l^3^/sin(2\q)]^-1/4^
_refine_ls_extinction_method
;
SHELXL-2018/3 (Sheldrick, 2015b)
;
_refine_ls_goodness_of_fit_ref 1.076
_refine_ls_hydrogen_treatment mixed
_refine_ls_matrix_type full
_refine_ls_number_parameters 160
_refine_ls_number_reflns 2333
_refine_ls_number_restraints 1
_refine_ls_restrained_S_all 1.078
_refine_ls_R_factor_all 0.0714
_refine_ls_R_factor_gt 0.0485
_refine_ls_shift/su_max 0.001
_refine_ls_shift/su_mean 0.000
_refine_ls_structure_factor_coef Fsqd
_refine_ls_weighting_details 'w=1/[\s^2^(Fo^2^)+(0.0247P)^2^+0.8083P] where P=(Fo^2^+2Fc^2^)/3'
_refine_ls_weighting_scheme calc
_refine_ls_wR_factor_gt 0.1142
_refine_ls_wR_factor_ref 0.1260
_reflns_number_gt 1678
_reflns_number_total 2333
_reflns_threshold_expression 'I > 2\s(I)'
_cod_data_source_file wm5620sup1.cif
_cod_data_source_block 2
_cod_original_sg_symbol_H-M 'P 21/c'
_cod_database_code 2244037
_shelx_space_group_comment
;
The symmetry employed for this shelxl refinement is uniquely defined
by the following loop, which should always be used as a source of
symmetry information in preference to the above space-group names.
They are only intended as comments.
;
_shelx_estimated_absorpt_t_min 0.940
_shelx_estimated_absorpt_t_max 0.993

loop_
_space_group_symop_operation_xyz
'x, y, z'
'-x, y+1/2, -z+1/2'
'-x, -y, -z'
'x, -y-1/2, z-1/2'

loop_
_atom_site_type_symbol
_atom_site_label
_atom_site_fract_x
_atom_site_fract_y
_atom_site_fract_z
_atom_site_U_iso_or_equiv
_atom_site_adp_type
_atom_site_calc_flag
_atom_site_occupancy
_atom_site_disorder_assembly
_atom_site_disorder_group
C C1 0.53199(8) 0.7401(5) 0.1647(3) 0.0544(7) Uani d 1 . .
H H1A 0.529249 0.745250 0.283557 0.082 Uiso calc 1 . .
H H1B 0.498295 0.724788 0.101786 0.082 Uiso calc 1 . .
H H1C 0.547952 0.897114 0.132379 0.082 Uiso calc 1 . .
C C2 0.61069(7) 0.5196(4) 0.2084(2) 0.0350(5) Uani d 1 . .
C C3 0.63993(8) 0.3201(4) 0.1635(3) 0.0388(5) Uani d 1 . .
H H3 0.625795 0.197660 0.084749 0.047 Uiso calc 1 . .
C C4 0.68972(8) 0.2992(4) 0.2334(3) 0.0369(5) Uani d 1 . .
H H4 0.709605 0.161154 0.203434 0.044 Uiso calc 1 . .
C C5 0.71075(7) 0.4793(4) 0.3471(2) 0.0319(4) Uani d 1 . .
C C6 0.68127(8) 0.6755(4) 0.3937(3) 0.0362(5) Uani d 1 . .
H H6 0.695284 0.796302 0.473747 0.043 Uiso calc 1 . .
C C7 0.63122(7) 0.6971(4) 0.3240(3) 0.0361(5) Uani d 1 . .
H H7 0.611137 0.833235 0.355679 0.043 Uiso calc 1 . .
C C8 0.79514(7) 0.6427(4) 0.4517(3) 0.0367(5) Uani d 1 . .
C C9 0.84768(7) 0.5666(4) 0.5223(3) 0.0343(5) Uani d 1 . .
C C10 0.85869(8) 0.3512(4) 0.6189(3) 0.0412(5) Uani d 1 . .
H H10 0.832343 0.240278 0.640884 0.049 Uiso calc 1 . .
C C11 0.90810(9) 0.2974(5) 0.6833(3) 0.0493(6) Uani d 1 . .
H H11 0.915465 0.151421 0.751318 0.059 Uiso calc 1 . .
C C12 0.94644(9) 0.4548(5) 0.6491(3) 0.0502(6) Uani d 1 . .
H H12 0.980294 0.416164 0.692292 0.060 Uiso calc 1 . .
C C13 0.93588(8) 0.6682(5) 0.5525(3) 0.0495(6) Uani d 1 . .
H H13 0.962451 0.776471 0.528736 0.059 Uiso calc 1 . .
C C14 0.88664(8) 0.7252(4) 0.4899(3) 0.0417(5) Uani d 1 . .
H H14 0.879440 0.873678 0.424217 0.050 Uiso calc 1 . .
N N1 0.76211(6) 0.4491(3) 0.4173(2) 0.0358(4) Uani d 1 . .
O O2 0.56174(5) 0.5266(3) 0.13011(19) 0.0477(4) Uani d 1 . .
O O1 0.78412(6) 0.8674(3) 0.4262(2) 0.0572(5) Uani d 1 . .
H H1 0.7748(8) 0.277(2) 0.424(3) 0.041(6) Uiso d 1 . .

loop_
_atom_site_aniso_label
_atom_site_aniso_U_11
_atom_site_aniso_U_22
_atom_site_aniso_U_33
_atom_site_aniso_U_12
_atom_site_aniso_U_13
_atom_site_aniso_U_23
C1 0.0349(12) 0.0616(16) 0.0642(17) 0.0071(11) -0.0026(11) -0.0003(13)
C2 0.0296(10) 0.0395(11) 0.0348(11) -0.0032(9) 0.0001(8) 0.0042(9)
C3 0.0404(12) 0.0366(12) 0.0377(12) -0.0039(9) -0.0014(9) -0.0053(9)
C4 0.0365(11) 0.0321(11) 0.0420(12) 0.0014(9) 0.0053(9) -0.0020(9)
C5 0.0310(10) 0.0309(10) 0.0334(11) -0.0017(8) 0.0024(8) 0.0033(8)
C6 0.0347(11) 0.0341(11) 0.0382(12) -0.0002(9) -0.0010(9) -0.0050(9)
C7 0.0323(11) 0.0356(11) 0.0402(12) 0.0021(9) 0.0044(9) -0.0026(9)
C8 0.0331(11) 0.0313(11) 0.0447(13) 0.0016(9) 0.0020(9) -0.0001(9)
C9 0.0321(11) 0.0316(10) 0.0380(11) 0.0013(8) 0.0007(9) -0.0042(9)
C10 0.0410(12) 0.0359(12) 0.0449(13) -0.0010(9) -0.0010(10) 0.0002(10)
C11 0.0505(14) 0.0432(13) 0.0504(14) 0.0103(11) -0.0079(11) 0.0015(11)
C12 0.0349(12) 0.0584(15) 0.0539(15) 0.0113(11) -0.0066(10) -0.0111(12)
C13 0.0336(12) 0.0557(15) 0.0576(15) -0.0045(11) 0.0009(10) -0.0062(12)
C14 0.0365(11) 0.0394(12) 0.0479(13) -0.0023(9) 0.0011(10) 0.0016(10)
N1 0.0297(9) 0.0281(9) 0.0479(11) 0.0017(7) -0.0014(7) 0.0007(8)
O2 0.0301(8) 0.0552(10) 0.0548(10) 0.0004(7) -0.0060(7) -0.0063(8)
O1 0.0376(9) 0.0302(8) 0.0996(14) 0.0016(7) -0.0063(9) 0.0055(9)

loop_
_atom_type_symbol
_atom_type_description
_atom_type_scat_dispersion_real
_atom_type_scat_dispersion_imag
_atom_type_scat_source
C C 0.0033 0.0016 'International Tables Vol C Tables 4.2.6.8 and 6.1.1.4'
H H 0.0000 0.0000 'International Tables Vol C Tables 4.2.6.8 and 6.1.1.4'
N N 0.0061 0.0033 'International Tables Vol C Tables 4.2.6.8 and 6.1.1.4'
O O 0.0106 0.0060 'International Tables Vol C Tables 4.2.6.8 and 6.1.1.4'

loop_
_geom_angle_atom_site_label_1
_geom_angle_atom_site_label_2
_geom_angle_atom_site_label_3
_geom_angle_site_symmetry_1
_geom_angle_site_symmetry_3
_geom_angle
_geom_angle_publ_flag
O2 C1 H1A . . 109.5 ?
O2 C1 H1B . . 109.5 ?
H1A C1 H1B . . 109.5 ?
O2 C1 H1C . . 109.5 ?
H1A C1 H1C . . 109.5 ?
H1B C1 H1C . . 109.5 ?
O2 C2 C7 . . 124.29(19) ?
O2 C2 C3 . . 115.73(18) ?
C7 C2 C3 . . 119.98(18) ?
C4 C3 C2 . . 119.97(19) ?
C4 C3 H3 . . 120.0 ?
C2 C3 H3 . . 120.0 ?
C3 C4 C5 . . 120.28(19) ?
C3 C4 H4 . . 119.9 ?
C5 C4 H4 . . 119.9 ?
C6 C5 C4 . . 119.58(18) ?
C6 C5 N1 . . 121.95(18) ?
C4 C5 N1 . . 118.42(18) ?
C5 C6 C7 . . 120.34(19) ?
C5 C6 H6 . . 119.8 ?
C7 C6 H6 . . 119.8 ?
C2 C7 C6 . . 119.81(19) ?
C2 C7 H7 . . 120.1 ?
C6 C7 H7 . . 120.1 ?
O1 C8 N1 . . 123.44(19) ?
O1 C8 C9 . . 120.83(18) ?
N1 C8 C9 . . 115.72(17) ?
C10 C9 C14 . . 119.21(19) ?
C10 C9 C8 . . 123.50(19) ?
C14 C9 C8 . . 117.28(19) ?
C9 C10 C11 . . 120.1(2) ?
C9 C10 H10 . . 119.9 ?
C11 C10 H10 . . 119.9 ?
C12 C11 C10 . . 120.1(2) ?
C12 C11 H11 . . 119.9 ?
C10 C11 H11 . . 119.9 ?
C11 C12 C13 . . 120.1(2) ?
C11 C12 H12 . . 119.9 ?
C13 C12 H12 . . 119.9 ?
C12 C13 C14 . . 120.0(2) ?
C12 C13 H13 . . 120.0 ?
C14 C13 H13 . . 120.0 ?
C13 C14 C9 . . 120.4(2) ?
C13 C14 H14 . . 119.8 ?
C9 C14 H14 . . 119.8 ?
C8 N1 C5 . . 124.71(17) ?
C8 N1 H1 . . 118.4(13) ?
C5 N1 H1 . . 116.2(13) ?
C2 O2 C1 . . 116.87(17) ?

loop_
_geom_bond_atom_site_label_1
_geom_bond_atom_site_label_2
_geom_bond_site_symmetry_2
_geom_bond_distance
_geom_bond_publ_flag
C1 O2 . 1.424(3) ?
C1 H1A . 0.9800 ?
C1 H1B . 0.9800 ?
C1 H1C . 0.9800 ?
C2 O2 . 1.380(2) ?
C2 C7 . 1.385(3) ?
C2 C3 . 1.385(3) ?
C3 C4 . 1.383(3) ?
C3 H3 . 0.9500 ?
C4 C5 . 1.389(3) ?
C4 H4 . 0.9500 ?
C5 C6 . 1.381(3) ?
C5 N1 . 1.426(2) ?
C6 C7 . 1.389(3) ?
C6 H6 . 0.9500 ?
C7 H7 . 0.9500 ?
C8 O1 . 1.227(2) ?
C8 N1 . 1.352(3) ?
C8 C9 . 1.502(3) ?
C9 C10 . 1.386(3) ?
C9 C14 . 1.387(3) ?
C10 C11 . 1.387(3) ?
C10 H10 . 0.9500 ?
C11 C12 . 1.375(3) ?
C11 H11 . 0.9500 ?
C12 C13 . 1.376(3) ?
C12 H12 . 0.9500 ?
C13 C14 . 1.382(3) ?
C13 H13 . 0.9500 ?
C14 H14 . 0.9500 ?
N1 H1 . 0.965(10) ?

loop_
_geom_hbond_atom_site_label_D
_geom_hbond_atom_site_label_H
_geom_hbond_atom_site_label_A
_geom_hbond_site_symmetry_A
_geom_hbond_distance_DH
_geom_hbond_distance_HA
_geom_hbond_distance_DA
_geom_hbond_angle_DHA
_geom_hbond_publ_flag
C6 H6 O1 . 0.95 2.49 2.912(2) 107.0 yes
N1 H1 O1 1_545 0.960(10) 2.160(10) 3.108(2) 166(2) yes

_cod_database_fobs_code 2244037
